data_2019934
loop_
_publ_author_name
'Wang, Yin-Lin'
'Long, Ling-Liang'
'Zhang, Jin-Fang'

_publ_section_title
;
 The crystal structure, luminescence and nitrobenzene-sensing properties
 of a two-dimensional Mn^II^ coordination polymer based on
 2,6-bis(imidazol-1-yl)pyridine
;
_journal_coeditor_code FP3010
_journal_issue 6
_journal_name_full 'Acta Crystallographica Section C'
_journal_page_first
;
;
_journal_paper_doi 10.1107/S2053229615008529
_journal_volume 71
_journal_year 2015
_chemical_formula_iupac '[Mn (N C S)2 (C11 H9 N5)2]'
_chemical_formula_moiety 'C24 H18 Mn N12 S2'
_chemical_formula_sum 'C24 H18 Mn N12 S2'
_chemical_formula_weight 593.56
_chemical_name_systematic
Poly[bis[\m~2~-2,6-bis(imidazol-1-yl)pyridine-\k^2^<i>N</i>^3^:<i>N</i>^3'^]bis(thiocyanato-\k<i>N</i>)manganese]
_space_group_crystal_system monoclinic
_space_group_IT_number 14
_space_group_name_Hall '-P 2ybc'
_space_group_name_H-M_alt 'P 1 21/c 1'
_symmetry_space_group_name_Hall '-P 2ybc'
_symmetry_space_group_name_H-M 'P 1 21/c 1'
_atom_sites_solution_hydrogens geom
_atom_sites_solution_primary direct
_atom_sites_solution_secondary difmap
_audit_creation_method SHELXL-2014/7
_cell_angle_alpha 90
_cell_angle_beta 127.64(2)
_cell_angle_gamma 90
_cell_formula_units_Z 2
_cell_length_a 11.162(2)
_cell_length_b 9.1537(18)
_cell_length_c 16.348(5)
_cell_measurement_reflns_used 5437
_cell_measurement_temperature 150(2)
_cell_measurement_theta_max 28.7986
_cell_measurement_theta_min 2.8827
_cell_volume 1322.7(6)
_computing_cell_refinement
;
CrystalClear (Rigaku, 2008)
;
_computing_data_collection
;
CrystalClear (Rigaku, 2008)
;
_computing_data_reduction
;
CrystalClear (Rigaku, 2008)
;
_computing_molecular_graphics
;
SHELXTL (Sheldrick, 2008)
;
_computing_publication_material
;
SHELXL2014 (Sheldrick, 2015)
;
_computing_structure_refinement
;
SHELXL2014 (Sheldrick, 2015)
;
_computing_structure_solution
;
SHELXS97 (Sheldrick, 2008)
;
_diffrn_ambient_temperature 150(2)
_diffrn_measured_fraction_theta_full 0.985
_diffrn_measured_fraction_theta_max 0.964
_diffrn_measurement_device_type 'Rigaku Saturn724+ (2x2 bin mode)'
_diffrn_measurement_method 'dtprofit.ref <b>[Scan method?]</b>'
_diffrn_radiation_type MoK\a
_diffrn_radiation_wavelength 0.71073
_diffrn_reflns_av_R_equivalents 0.0229
_diffrn_reflns_limit_h_max 13
_diffrn_reflns_limit_h_min -11
_diffrn_reflns_limit_k_max 11
_diffrn_reflns_limit_k_min -11
_diffrn_reflns_limit_l_max 13
_diffrn_reflns_limit_l_min -19
_diffrn_reflns_number 5951
_diffrn_reflns_theta_full 25.242
_diffrn_reflns_theta_max 26.010
_diffrn_reflns_theta_min 3.204
_diffrn_standards_decay_% 0
_diffrn_standards_interval_time 0
_diffrn_standards_number 0
_exptl_absorpt_coefficient_mu 0.697
_exptl_absorpt_correction_T_max 0.9211
_exptl_absorpt_correction_T_min 0.8908
_exptl_absorpt_correction_type multi-scan
_exptl_absorpt_process_details
;
(CrystalClear; Rigaku, 2008)
;
_exptl_crystal_colour colorless
_exptl_crystal_density_diffrn 1.490
_exptl_crystal_density_method 'not measured'
_exptl_crystal_description block
_exptl_crystal_F_000 606
_exptl_crystal_size_max 0.170
_exptl_crystal_size_mid 0.140
_exptl_crystal_size_min 0.120
_refine_diff_density_max 0.427
_refine_diff_density_min -0.457
_refine_ls_extinction_method none
_refine_ls_goodness_of_fit_ref 1.049
_refine_ls_hydrogen_treatment constr
_refine_ls_matrix_type full
_refine_ls_number_parameters 178
_refine_ls_number_reflns 2510
_refine_ls_number_restraints 0
_refine_ls_restrained_S_all 1.049
_refine_ls_R_factor_all 0.0401
_refine_ls_R_factor_gt 0.0332
_refine_ls_shift/su_max 0.000
_refine_ls_shift/su_mean 0.000
_refine_ls_structure_factor_coef Fsqd
_refine_ls_weighting_details 'w=1/[\s^2^(Fo^2^)+(0.0405P)^2^+0.3427P] where P=(Fo^2^+2Fc^2^)/3'
_refine_ls_weighting_scheme calc
_refine_ls_wR_factor_gt 0.0786
_refine_ls_wR_factor_ref 0.0821
_reflns_number_gt 2169
_reflns_number_total 2510
_reflns_threshold_expression I>2\s(I)
_cod_data_source_file fp3010sup1.cf
_cod_data_source_block I
_cod_database_code 2019934
_shelx_space_group_comment
;
The symmetry employed for this shelxl refinement is uniquely defined
by the following loop, which should always be used as a source of
symmetry information in preference to the above space-group names.
They are only intended as comments.
;
_shelx_estimated_absorpt_t_min 0.891
_shelx_estimated_absorpt_t_max 0.921

loop_
_space_group_symop_operation_xyz
'x, y, z'
'-x, y+1/2, -z+1/2'
'-x, -y, -z'
'x, -y-1/2, z-1/2'

loop_
_atom_site_type_symbol
_atom_site_label
_atom_site_fract_x
_atom_site_fract_y
_atom_site_fract_z
_atom_site_U_iso_or_equiv
_atom_site_adp_type
_atom_site_calc_flag
_atom_site_occupancy
Mn Mn1 0.5000 0.5000 0.5000 0.02128(13) Uani d 1
S S1 0.81608(7) 0.46962(7) 0.87351(4) 0.04584(19) Uani d 1
N N1 0.65366(18) 0.54780(19) 0.66632(12) 0.0318(4) Uani d 1
N N2 0.57121(17) 0.26101(17) 0.53144(11) 0.0247(4) Uani d 1
N N3 0.70992(16) 0.07056(16) 0.62555(11) 0.0213(3) Uani d 1
N N4 0.76649(16) 0.52693(16) 0.27661(12) 0.0226(3) Uani d 1
N N5 0.81056(16) 0.60929(16) 0.42664(11) 0.0221(3) Uani d 1
N N6 0.67951(17) 0.55953(17) 0.48336(12) 0.0248(4) Uani d 1
C C1 0.7205(2) 0.51519(19) 0.75239(15) 0.0233(4) Uani d 1
C C2 0.63745(19) 0.1935(2) 0.62052(14) 0.0226(4) Uani d 1
H H2 0.6349 0.2266 0.6745 0.027 Uiso calc 1
C C3 0.6862(2) 0.0586(2) 0.53229(14) 0.0266(4) Uani d 1
H H3 0.7227 -0.0159 0.5123 0.032 Uiso calc 1
C C4 0.6003(2) 0.1747(2) 0.47562(14) 0.0271(4) Uani d 1
H H4 0.5648 0.1945 0.4071 0.032 Uiso calc 1
C C10 0.6894(2) 0.5380(2) 0.40831(14) 0.0244(4) Uani d 1
H H5 0.6209 0.4801 0.3489 0.029 Uiso calc 1
C C12 0.7993(2) 0.6490(2) 0.55326(15) 0.0271(4) Uani d 1
H H6 0.8212 0.6832 0.6160 0.033 Uiso calc 1
C C11 0.8813(2) 0.6813(2) 0.51993(14) 0.0271(4) Uani d 1
H H7 0.9691 0.7409 0.5536 0.033 Uiso calc 1
C C9 0.8566(2) 0.60534(19) 0.36256(14) 0.0223(4) Uani d 1
C C8 0.9847(2) 0.6783(2) 0.38965(15) 0.0270(4) Uani d 1
H H9 1.0430 0.7366 0.4502 0.032 Uiso calc 1
C C7 1.0241(2) 0.6626(2) 0.32485(15) 0.0288(4) Uani d 1
H H10 1.1126 0.7092 0.3414 0.035 Uiso calc 1
C C6 0.9357(2) 0.5796(2) 0.23609(15) 0.0260(4) Uani d 1
H H11 0.9620 0.5663 0.1912 0.031 Uiso calc 1
C C5 0.8071(2) -0.01664(19) 0.71537(14) 0.0213(4) Uani d 1

loop_
_atom_site_aniso_label
_atom_site_aniso_U_11
_atom_site_aniso_U_22
_atom_site_aniso_U_33
_atom_site_aniso_U_12
_atom_site_aniso_U_13
_atom_site_aniso_U_23
Mn1 0.0227(2) 0.0263(2) 0.0152(2) 0.00274(17) 0.01176(18) 0.00251(16)
S1 0.0646(4) 0.0456(4) 0.0224(3) 0.0179(3) 0.0240(3) 0.0109(2)
N1 0.0334(9) 0.0380(10) 0.0205(9) 0.0010(8) 0.0147(8) 0.0015(7)
N2 0.0254(8) 0.0271(8) 0.0221(8) 0.0017(7) 0.0148(7) 0.0026(7)
N3 0.0225(8) 0.0217(8) 0.0219(8) -0.0002(7) 0.0147(7) 0.0013(6)
N4 0.0232(8) 0.0234(8) 0.0225(8) 0.0005(7) 0.0146(7) -0.0003(6)
N5 0.0260(8) 0.0215(8) 0.0215(8) -0.0033(7) 0.0158(7) -0.0022(6)
N6 0.0276(8) 0.0269(8) 0.0232(8) -0.0010(7) 0.0173(7) -0.0014(7)
C1 0.0240(9) 0.0230(9) 0.0248(11) -0.0008(8) 0.0159(8) -0.0023(8)
C2 0.0234(9) 0.0231(9) 0.0247(9) 0.0019(8) 0.0163(8) 0.0017(8)
C3 0.0317(10) 0.0259(10) 0.0243(10) -0.0022(9) 0.0183(9) -0.0044(8)
C4 0.0315(10) 0.0296(10) 0.0205(9) -0.0018(9) 0.0161(8) -0.0016(8)
C10 0.0241(10) 0.0285(10) 0.0222(9) -0.0023(8) 0.0149(8) -0.0035(8)
C12 0.0375(11) 0.0226(9) 0.0240(9) -0.0043(9) 0.0201(9) -0.0049(8)
C11 0.0316(10) 0.0240(10) 0.0251(10) -0.0075(8) 0.0170(8) -0.0063(8)
C9 0.0250(9) 0.0200(9) 0.0227(9) 0.0021(8) 0.0150(8) 0.0015(8)
C8 0.0244(9) 0.0259(10) 0.0283(10) -0.0050(8) 0.0149(8) -0.0035(8)
C7 0.0250(9) 0.0284(11) 0.0346(11) -0.0050(8) 0.0190(9) 0.0011(9)
C6 0.0273(10) 0.0273(10) 0.0284(10) 0.0020(9) 0.0196(8) 0.0041(8)
C5 0.0222(9) 0.0204(9) 0.0213(9) -0.0047(7) 0.0132(8) -0.0038(7)

loop_
_atom_type_symbol
_atom_type_description
_atom_type_scat_dispersion_real
_atom_type_scat_dispersion_imag
_atom_type_scat_source
C C 0.0033 0.0016 'International Tables Vol C Tables 4.2.6.8 and 6.1.1.4'
H H 0.0000 0.0000 'International Tables Vol C Tables 4.2.6.8 and 6.1.1.4'
Mn Mn 0.3368 0.7283 'International Tables Vol C Tables 4.2.6.8 and 6.1.1.4'
N N 0.0061 0.0033 'International Tables Vol C Tables 4.2.6.8 and 6.1.1.4'
S S 0.1246 0.1234 'International Tables Vol C Tables 4.2.6.8 and 6.1.1.4'

loop_
_geom_angle_atom_site_label_1
_geom_angle_atom_site_label_2
_geom_angle_atom_site_label_3
_geom_angle_site_symmetry_1
_geom_angle_site_symmetry_3
_geom_angle
_geom_angle_publ_flag
N1 Mn1 N1 . 3_666 180.0 ?
N1 Mn1 N6 . . 91.24(6) y
N1 Mn1 N6 3_666 . 88.76(6) ?
N1 Mn1 N6 . 3_666 88.76(6) y
N1 Mn1 N6 3_666 3_666 91.24(6) ?
N6 Mn1 N6 . 3_666 180.0 ?
N1 Mn1 N2 . 3_666 89.38(6) y
N1 Mn1 N2 3_666 3_666 90.62(6) ?
N6 Mn1 N2 . 3_666 87.35(6) y
N6 Mn1 N2 3_666 3_666 92.64(6) ?
N1 Mn1 N2 . . 90.62(6) y
N1 Mn1 N2 3_666 . 89.38(6) ?
N6 Mn1 N2 . . 92.65(6) y
N6 Mn1 N2 3_666 . 87.35(6) ?
N2 Mn1 N2 3_666 . 180.00(2) ?
C1 N1 Mn1 . . 152.63(16) ?
C2 N2 C4 . . 105.15(15) ?
C2 N2 Mn1 . . 125.69(12) ?
C4 N2 Mn1 . . 126.05(12) ?
C2 N3 C3 . . 106.99(15) ?
C2 N3 C5 . . 125.29(15) ?
C3 N3 C5 . . 127.25(15) ?
C5 N4 C9 4_565 . 116.56(15) ?
C10 N5 C11 . . 107.05(15) ?
C10 N5 C9 . . 125.70(15) ?
C11 N5 C9 . . 127.23(15) ?
C10 N6 C12 . . 105.75(15) ?
C10 N6 Mn1 . . 131.85(13) ?
C12 N6 Mn1 . . 121.94(12) ?
N1 C1 S1 . . 179.37(18) ?
N2 C2 N3 . . 111.53(15) ?
N2 C2 H2 . . 124.2 ?
N3 C2 H2 . . 124.2 ?
C4 C3 N3 . . 105.82(16) ?
C4 C3 H3 . . 127.1 ?
N3 C3 H3 . . 127.1 ?
C3 C4 N2 . . 110.48(16) ?
C3 C4 H4 . . 124.8 ?
N2 C4 H4 . . 124.8 ?
N6 C10 N5 . . 111.23(16) ?
N6 C10 H5 . . 124.4 ?
N5 C10 H5 . . 124.4 ?
C11 C12 N6 . . 110.38(16) ?
C11 C12 H6 . . 124.8 ?
N6 C12 H6 . . 124.8 ?
C12 C11 N5 . . 105.60(16) ?
C12 C11 H7 . . 127.2 ?
N5 C11 H7 . . 127.2 ?
N4 C9 C8 . . 124.37(17) ?
N4 C9 N5 . . 114.30(15) ?
C8 C9 N5 . . 121.33(16) ?
C7 C8 C9 . . 117.13(18) ?
C7 C8 H9 . . 121.4 ?
C9 C8 H9 . . 121.4 ?
C8 C7 C6 . . 120.32(17) ?
C8 C7 H10 . . 119.8 ?
C6 C7 H10 . . 119.8 ?
C7 C6 C5 . 4_565 117.10(17) ?
C7 C6 H11 . . 121.4 ?
C5 C6 H11 4_565 . 121.4 ?
N4 C5 C6 4_566 4_566 124.44(17) ?
N4 C5 N3 4_566 . 114.86(15) ?
C6 C5 N3 4_566 . 120.66(16) ?

loop_
_geom_bond_atom_site_label_1
_geom_bond_atom_site_label_2
_geom_bond_site_symmetry_2
_geom_bond_distance
_geom_bond_publ_flag
Mn1 N1 . 2.1977(18) y
Mn1 N1 3_666 2.1978(18) ?
Mn1 N6 . 2.2476(15) y
Mn1 N6 3_666 2.2476(15) ?
Mn1 N2 3_666 2.2765(16) ?
Mn1 N2 . 2.2765(16) y
S1 C1 . 1.629(2) ?
N1 C1 . 1.159(2) ?
N2 C2 . 1.317(2) ?
N2 C4 . 1.388(2) ?
N3 C2 . 1.359(2) ?
N3 C3 . 1.383(2) ?
N3 C5 . 1.423(2) ?
N4 C5 4_565 1.331(2) ?
N4 C9 . 1.332(2) ?
N5 C10 . 1.360(2) ?
N5 C11 . 1.383(2) ?
N5 C9 . 1.421(2) ?
N6 C10 . 1.313(2) ?
N6 C12 . 1.378(2) ?
C2 H2 . 0.9500 ?
C3 C4 . 1.349(3) ?
C3 H3 . 0.9500 ?
C4 H4 . 0.9500 ?
C10 H5 . 0.9500 ?
C12 C11 . 1.353(3) ?
C12 H6 . 0.9500 ?
C11 H7 . 0.9500 ?
C9 C8 . 1.383(3) ?
C8 C7 . 1.381(3) ?
C8 H9 . 0.9500 ?
C7 C6 . 1.381(3) ?
C7 H10 . 0.9500 ?
C6 C5 4_565 1.383(3) ?
C6 H11 . 0.9500 ?
C5 N4 4_566 1.331(2) ?
C5 C6 4_566 1.383(3) ?

loop_
_geom_torsion_atom_site_label_1
_geom_torsion_atom_site_label_2
_geom_torsion_atom_site_label_3
_geom_torsion_atom_site_label_4
_geom_torsion_site_symmetry_1
_geom_torsion_site_symmetry_4
_geom_torsion
C4 N2 C2 N3 . . 1.28(19)
Mn1 N2 C2 N3 . . -159.64(11)
C3 N3 C2 N2 . . -0.75(19)
C5 N3 C2 N2 . . 171.91(15)
C2 N3 C3 C4 . . -0.13(19)
C5 N3 C3 C4 . . -172.61(16)
N3 C3 C4 N2 . . 0.9(2)
C2 N2 C4 C3 . . -1.4(2)
Mn1 N2 C4 C3 . . 159.46(13)
C12 N6 C10 N5 . . 0.1(2)
Mn1 N6 C10 N5 . . 172.29(12)
C11 N5 C10 N6 . . -0.3(2)
C9 N5 C10 N6 . . 177.95(16)
C10 N6 C12 C11 . . 0.0(2)
Mn1 N6 C12 C11 . . -173.08(13)
N6 C12 C11 N5 . . -0.2(2)
C10 N5 C11 C12 . . 0.3(2)
C9 N5 C11 C12 . . -177.90(17)
C5 N4 C9 C8 4_565 . 1.8(3)
C5 N4 C9 N5 4_565 . -178.24(15)
C10 N5 C9 N4 . . 2.1(3)
C11 N5 C9 N4 . . 179.97(16)
C10 N5 C9 C8 . . -177.93(18)
C11 N5 C9 C8 . . -0.1(3)
N4 C9 C8 C7 . . -2.9(3)
N5 C9 C8 C7 . . 177.13(16)
C9 C8 C7 C6 . . 1.3(3)
C8 C7 C6 C5 . 4_565 1.0(3)
C2 N3 C5 N4 . 4_566 35.6(2)
C3 N3 C5 N4 . 4_566 -153.27(17)
C2 N3 C5 C6 . 4_566 -142.32(18)
C3 N3 C5 C6 . 4_566 28.9(3)

_cod_database_fobs_code 2019934
